data_7228870
loop_
_publ_author_name
'Niu , Yahui'
'Xu, Longfei'
'Wang, Qin'
'Wu, Haoran'
'Zhang, Yanrong'

_publ_section_title
;
 Planar 2-(2-hydroxyphenyl)benzothiazole-based dyes functionalized via
 triple bonds as exceedingly efficient solid-state fluorophores
;
_journal_name_full CrystEngComm
_journal_paper_doi 10.1039/C7CE01108C
_journal_year 2017
_chemical_formula_sum 'C22 H15 N O S'
_chemical_formula_weight 341.41
_chemical_name_systematic
; 
 ? 
;
_space_group_IT_number 14
_symmetry_cell_setting monoclinic
_symmetry_space_group_name_Hall '-P 2ybc'
_symmetry_space_group_name_H-M 'P 1 21/c 1'
_atom_sites_solution_hydrogens geom
_atom_sites_solution_primary direct
_atom_sites_solution_secondary difmap
_audit_creation_method SHELXL-97
_audit_update_record
;
2017-07-26 deposited with the CCDC.
2017-08-07 downloaded from the CCDC.
;
_cell_angle_alpha 90.00
_cell_angle_beta 90.1860(10)
_cell_angle_gamma 90.00
_cell_formula_units_Z 4
_cell_length_a 8.0270(8)
_cell_length_b 5.9177(5)
_cell_length_c 35.133(3)
_cell_measurement_reflns_used 2676
_cell_measurement_temperature 298(2)
_cell_measurement_theta_max 26.987
_cell_measurement_theta_min 2.319
_cell_volume 1668.9(3)
_computing_cell_refinement 'Bruker SMART'
_computing_data_collection 'Bruker SMART'
_computing_data_reduction 'Bruker SAINT'
_computing_molecular_graphics 'Bruker SHELXTL'
_computing_publication_material 'Bruker SHELXTL'
_computing_structure_refinement 'SHELXL-97 (Sheldrick, 1997)'
_computing_structure_solution 'SHELXS-97 (Sheldrick, 1990)'
_diffrn_ambient_temperature 298(2)
_diffrn_measured_fraction_theta_full 0.997
_diffrn_measured_fraction_theta_max 0.997
_diffrn_measurement_device_type 'CCD area detector'
_diffrn_measurement_method 'phi and omega scans'
_diffrn_radiation_monochromator graphite
_diffrn_radiation_source 'fine-focus sealed tube'
_diffrn_radiation_type MoK\a
_diffrn_radiation_wavelength 0.71073
_diffrn_reflns_av_R_equivalents 0.0433
_diffrn_reflns_av_sigmaI/netI 0.0518
_diffrn_reflns_limit_h_max 9
_diffrn_reflns_limit_h_min -8
_diffrn_reflns_limit_k_max 4
_diffrn_reflns_limit_k_min -7
_diffrn_reflns_limit_l_max 41
_diffrn_reflns_limit_l_min -38
_diffrn_reflns_number 7857
_diffrn_reflns_theta_full 25.02
_diffrn_reflns_theta_max 25.02
_diffrn_reflns_theta_min 2.32
_exptl_absorpt_coefficient_mu 0.203
_exptl_absorpt_correction_T_max 0.9416
_exptl_absorpt_correction_T_min 0.9232
_exptl_absorpt_correction_type multi-scan
_exptl_absorpt_process_details sadabs
_exptl_crystal_density_diffrn 1.359
_exptl_crystal_density_meas 0
_exptl_crystal_density_method 'not measured'
_exptl_crystal_F_000 712
_exptl_crystal_size_max 0.40
_exptl_crystal_size_mid 0.35
_exptl_crystal_size_min 0.30
_refine_diff_density_max 0.248
_refine_diff_density_min -0.236
_refine_diff_density_rms 0.052
_refine_ls_extinction_coef 0.0122(14)
_refine_ls_extinction_expression Fc^*^=kFc[1+0.001xFc^2^\l^3^/sin(2\q)]^-1/4^
_refine_ls_extinction_method SHELXL
_refine_ls_goodness_of_fit_ref 1.056
_refine_ls_hydrogen_treatment constr
_refine_ls_matrix_type full
_refine_ls_number_parameters 228
_refine_ls_number_reflns 2925
_refine_ls_number_restraints 0
_refine_ls_restrained_S_all 1.056
_refine_ls_R_factor_all 0.0799
_refine_ls_R_factor_gt 0.0570
_refine_ls_shift/su_max 0.000
_refine_ls_shift/su_mean 0.000
_refine_ls_structure_factor_coef Fsqd
_refine_ls_weighting_details 'calc w=1/[\s^2^(Fo^2^)+(0.0504P)^2^+1.4235P] where P=(Fo^2^+2Fc^2^)/3'
_refine_ls_weighting_scheme calc
_refine_ls_wR_factor_gt 0.1308
_refine_ls_wR_factor_ref 0.1411
_reflns_number_gt 2140
_reflns_number_total 2925
_reflns_threshold_expression >2sigma(I)
_cod_data_source_file c7ce01108c2.cif
_cod_data_source_block 160228e
_cod_depositor_comments
;
The following automatic conversions were performed:

'_symmetry_cell_setting' value 'Monoclinic' changed to 'monoclinic'
according to
/home/data/users/saulius/crontab/automatic-downloads/rss-feeds/RSC/lib/dictionaries/cif_core.dic
dictionary named 'cif_core.dic' version 2.4.2 from 2011-04-26.

Automatic conversion script
Id: cif_fix_values 4973 2017-02-22 13:04:09Z antanas 
;
_cod_original_cell_volume 1668.8(3)
_cod_original_sg_symbol_H-M P2(1)/c
_cod_database_code 7228870

loop_
_symmetry_equiv_pos_as_xyz
'x, y, z'
'-x, y+1/2, -z+1/2'
'-x, -y, -z'
'x, -y-1/2, z-1/2'

loop_
_atom_site_label
_atom_site_type_symbol
_atom_site_fract_x
_atom_site_fract_y
_atom_site_fract_z
_atom_site_U_iso_or_equiv
_atom_site_adp_type
_atom_site_occupancy
_atom_site_symmetry_multiplicity
_atom_site_calc_flag
_atom_site_refinement_flags
N1 N 0.2072(3) 0.5975(4) 0.49009(7) 0.0413(6) Uani 1 1 d .
O1 O 0.0537(3) 0.8605(3) 0.53900(6) 0.0508(6) Uani 1 1 d .
H1 H 0.0857 0.8176 0.5181 0.076 Uiso 1 1 calc R
S1 S 0.34277(10) 0.21340(14) 0.50594(2) 0.0456(3) Uani 1 1 d .
C1 C 0.2310(3) 0.4554(5) 0.51792(8) 0.0358(7) Uani 1 1 d .
C2 C 0.2807(4) 0.5211(5) 0.45652(9) 0.0417(8) Uani 1 1 d .
C3 C 0.3601(4) 0.3131(5) 0.45962(9) 0.0426(8) Uani 1 1 d .
C4 C 0.4392(4) 0.2115(6) 0.42890(9) 0.0551(9) Uani 1 1 d .
H4 H 0.4905 0.0713 0.4313 0.066 Uiso 1 1 calc R
C5 C 0.4386(5) 0.3269(8) 0.39485(10) 0.0653(11) Uani 1 1 d .
H5 H 0.4917 0.2642 0.3739 0.078 Uiso 1 1 calc R
C6 C 0.3605(5) 0.5342(8) 0.39131(10) 0.0696(12) Uani 1 1 d .
H6 H 0.3620 0.6083 0.3680 0.084 Uiso 1 1 calc R
C7 C 0.2802(4) 0.6334(6) 0.42181(10) 0.0591(10) Uani 1 1 d .
H7 H 0.2270 0.7722 0.4191 0.071 Uiso 1 1 calc R
C8 C 0.1736(3) 0.4989(5) 0.55675(8) 0.0349(7) Uani 1 1 d .
C9 C 0.0903(3) 0.7025(5) 0.56539(9) 0.0393(7) Uani 1 1 d .
C10 C 0.0446(4) 0.7488(5) 0.60253(9) 0.0467(8) Uani 1 1 d .
H10 H -0.0087 0.8842 0.6082 0.056 Uiso 1 1 calc R
C11 C 0.0772(4) 0.5974(5) 0.63108(9) 0.0460(8) Uani 1 1 d .
H11 H 0.0460 0.6316 0.6559 0.055 Uiso 1 1 calc R
C12 C 0.1571(4) 0.3911(5) 0.62342(8) 0.0403(7) Uani 1 1 d .
C13 C 0.2028(4) 0.3463(5) 0.58613(8) 0.0393(7) Uani 1 1 d .
H13 H 0.2548 0.2098 0.5806 0.047 Uiso 1 1 calc R
C14 C 0.1906(4) 0.2357(5) 0.65386(9) 0.0459(8) Uani 1 1 d .
C15 C 0.2139(4) 0.1112(6) 0.67999(9) 0.0472(8) Uani 1 1 d .
C16 C 0.2343(4) -0.0352(5) 0.71230(8) 0.0418(8) Uani 1 1 d .
C17 C 0.3154(4) -0.2421(6) 0.70956(9) 0.0478(8) Uani 1 1 d .
H17 H 0.3590 -0.2874 0.6863 0.057 Uiso 1 1 calc R
C18 C 0.3323(4) -0.3813(6) 0.74084(9) 0.0481(8) Uani 1 1 d .
H18 H 0.3873 -0.5188 0.7384 0.058 Uiso 1 1 calc R
C19 C 0.2683(4) -0.3191(5) 0.77592(9) 0.0428(8) Uani 1 1 d .
C20 C 0.1893(4) -0.1126(6) 0.77861(9) 0.0487(8) Uani 1 1 d .
H20 H 0.1468 -0.0674 0.8020 0.058 Uiso 1 1 calc R
C21 C 0.1718(4) 0.0281(6) 0.74776(9) 0.0468(8) Uani 1 1 d .
H21 H 0.1179 0.1663 0.7505 0.056 Uiso 1 1 calc R
C22 C 0.2831(5) -0.4722(6) 0.80978(10) 0.0661(11) Uani 1 1 d .
H22A H 0.3773 -0.4276 0.8249 0.099 Uiso 1 1 calc R
H22B H 0.2978 -0.6252 0.8013 0.099 Uiso 1 1 calc R
H22C H 0.1837 -0.4620 0.8248 0.099 Uiso 1 1 calc R

loop_
_atom_site_aniso_label
_atom_site_aniso_U_11
_atom_site_aniso_U_22
_atom_site_aniso_U_33
_atom_site_aniso_U_23
_atom_site_aniso_U_13
_atom_site_aniso_U_12
N1 0.0415(14) 0.0395(15) 0.0430(15) 0.0071(12) -0.0060(12) -0.0069(12)
O1 0.0603(14) 0.0402(13) 0.0520(14) 0.0082(10) 0.0022(11) 0.0041(11)
S1 0.0501(5) 0.0475(5) 0.0394(5) 0.0058(4) 0.0033(3) 0.0039(4)
C1 0.0335(15) 0.0386(17) 0.0353(16) 0.0034(13) -0.0048(13) -0.0077(13)
C2 0.0348(16) 0.050(2) 0.0405(18) 0.0052(15) -0.0053(13) -0.0143(15)
C3 0.0361(16) 0.051(2) 0.0410(18) 0.0029(15) -0.0022(13) -0.0122(15)
C4 0.051(2) 0.065(2) 0.049(2) 0.0001(18) 0.0039(16) -0.0107(18)
C5 0.063(2) 0.090(3) 0.043(2) -0.002(2) 0.0080(17) -0.024(2)
C6 0.075(3) 0.094(3) 0.040(2) 0.018(2) -0.0062(19) -0.028(2)
C7 0.064(2) 0.061(2) 0.052(2) 0.0200(18) -0.0130(18) -0.0178(19)
C8 0.0319(15) 0.0361(17) 0.0366(16) 0.0006(13) -0.0044(12) -0.0075(13)
C9 0.0350(16) 0.0369(17) 0.0459(18) 0.0037(14) -0.0052(13) -0.0079(14)
C10 0.0461(18) 0.0380(19) 0.056(2) -0.0071(16) 0.0038(15) -0.0018(15)
C11 0.0451(18) 0.048(2) 0.0451(19) -0.0065(16) 0.0048(15) -0.0077(16)
C12 0.0415(17) 0.0447(18) 0.0347(17) 0.0014(14) -0.0017(13) -0.0082(15)
C13 0.0415(17) 0.0373(18) 0.0389(17) -0.0025(13) -0.0011(13) -0.0001(14)
C14 0.0515(19) 0.046(2) 0.0403(18) -0.0027(16) 0.0013(14) -0.0054(16)
C15 0.054(2) 0.050(2) 0.0379(18) -0.0023(16) -0.0014(15) -0.0052(16)
C16 0.0434(17) 0.0430(19) 0.0389(17) 0.0001(14) -0.0006(14) -0.0032(15)
C17 0.0538(19) 0.052(2) 0.0373(17) -0.0055(15) 0.0070(14) -0.0022(16)
C18 0.054(2) 0.0422(18) 0.048(2) -0.0023(16) 0.0035(16) 0.0036(16)
C19 0.0444(18) 0.0448(19) 0.0393(17) 0.0016(14) 0.0007(14) -0.0020(15)
C20 0.056(2) 0.051(2) 0.0392(18) -0.0027(15) 0.0068(15) 0.0016(17)
C21 0.055(2) 0.0424(19) 0.0432(19) -0.0038(15) 0.0027(15) 0.0061(15)
C22 0.087(3) 0.059(2) 0.052(2) 0.0082(18) -0.003(2) 0.003(2)

loop_
_atom_type_symbol
_atom_type_description
_atom_type_scat_dispersion_real
_atom_type_scat_dispersion_imag
_atom_type_scat_source
C C 0.0033 0.0016 'International Tables Vol C Tables 4.2.6.8 and 6.1.1.4'
H H 0.0000 0.0000 'International Tables Vol C Tables 4.2.6.8 and 6.1.1.4'
N N 0.0061 0.0033 'International Tables Vol C Tables 4.2.6.8 and 6.1.1.4'
O O 0.0106 0.0060 'International Tables Vol C Tables 4.2.6.8 and 6.1.1.4'
S S 0.1246 0.1234 'International Tables Vol C Tables 4.2.6.8 and 6.1.1.4'

loop_
_geom_angle_atom_site_label_1
_geom_angle_atom_site_label_2
_geom_angle_atom_site_label_3
_geom_angle
C1 N1 C2 111.3(3)
C9 O1 H1 109.5
C3 S1 C1 89.42(15)
N1 C1 C8 122.7(3)
N1 C1 S1 115.1(2)
C8 C1 S1 122.3(2)
C7 C2 C3 119.5(3)
C7 C2 N1 125.9(3)
C3 C2 N1 114.5(3)
C2 C3 C4 122.2(3)
C2 C3 S1 109.7(2)
C4 C3 S1 128.2(3)
C5 C4 C3 117.4(4)
C5 C4 H4 121.3
C3 C4 H4 121.3
C4 C5 C6 121.2(4)
C4 C5 H5 119.4
C6 C5 H5 119.4
C5 C6 C7 121.3(4)
C5 C6 H6 119.4
C7 C6 H6 119.4
C6 C7 C2 118.5(4)
C6 C7 H7 120.8
C2 C7 H7 120.8
C13 C8 C9 118.2(3)
C13 C8 C1 121.6(3)
C9 C8 C1 120.1(3)
O1 C9 C10 117.0(3)
O1 C9 C8 123.1(3)
C10 C9 C8 119.9(3)
C11 C10 C9 120.7(3)
C11 C10 H10 119.6
C9 C10 H10 119.6
C10 C11 C12 120.9(3)
C10 C11 H11 119.5
C12 C11 H11 119.5
C13 C12 C11 118.0(3)
C13 C12 C14 122.1(3)
C11 C12 C14 119.9(3)
C12 C13 C8 122.2(3)
C12 C13 H13 118.9
C8 C13 H13 118.9
C15 C14 C12 177.4(4)
C14 C15 C16 177.1(4)
C17 C16 C21 117.9(3)
C17 C16 C15 121.9(3)
C21 C16 C15 120.2(3)
C18 C17 C16 121.0(3)
C18 C17 H17 119.5
C16 C17 H17 119.5
C17 C18 C19 120.9(3)
C17 C18 H18 119.5
C19 C18 H18 119.5
C20 C19 C18 117.9(3)
C20 C19 C22 121.1(3)
C18 C19 C22 121.0(3)
C21 C20 C19 121.9(3)
C21 C20 H20 119.0
C19 C20 H20 119.0
C20 C21 C16 120.3(3)
C20 C21 H21 119.8
C16 C21 H21 119.8
C19 C22 H22A 109.5
C19 C22 H22B 109.5
H22A C22 H22B 109.5
C19 C22 H22C 109.5
H22A C22 H22C 109.5
H22B C22 H22C 109.5

loop_
_geom_bond_atom_site_label_1
_geom_bond_atom_site_label_2
_geom_bond_distance
N1 C1 1.303(4)
N1 C2 1.396(4)
O1 C9 1.348(3)
O1 H1 0.8200
S1 C3 1.737(3)
S1 C1 1.742(3)
C1 C8 1.464(4)
C2 C7 1.389(4)
C2 C3 1.390(4)
C3 C4 1.391(5)
C4 C5 1.377(5)
C4 H4 0.9300
C5 C6 1.383(6)
C5 H5 0.9300
C6 C7 1.383(5)
C6 H6 0.9300
C7 H7 0.9300
C8 C13 1.391(4)
C8 C9 1.412(4)
C9 C10 1.384(4)
C10 C11 1.369(4)
C10 H10 0.9300
C11 C12 1.406(4)
C11 H11 0.9300
C12 C13 1.387(4)
C12 C14 1.435(4)
C13 H13 0.9300
C14 C15 1.191(4)
C15 C16 1.437(4)
C16 C17 1.390(4)
C16 C21 1.396(4)
C17 C18 1.380(4)
C17 H17 0.9300
C18 C19 1.387(4)
C18 H18 0.9300
C19 C20 1.380(4)
C19 C22 1.500(4)
C20 C21 1.374(4)
C20 H20 0.9300
C21 H21 0.9300
C22 H22A 0.9600
C22 H22B 0.9600
C22 H22C 0.9600

loop_
_geom_torsion_atom_site_label_1
_geom_torsion_atom_site_label_2
_geom_torsion_atom_site_label_3
_geom_torsion_atom_site_label_4
_geom_torsion
C2 N1 C1 C8 177.1(2)
C2 N1 C1 S1 -0.8(3)
C3 S1 C1 N1 0.4(2)
C3 S1 C1 C8 -177.5(2)
C1 N1 C2 C7 -179.2(3)
C1 N1 C2 C3 0.8(3)
C7 C2 C3 C4 -0.3(4)
N1 C2 C3 C4 179.7(3)
C7 C2 C3 S1 179.5(2)
N1 C2 C3 S1 -0.5(3)
C1 S1 C3 C2 0.0(2)
C1 S1 C3 C4 179.8(3)
C2 C3 C4 C5 1.0(5)
S1 C3 C4 C5 -178.8(2)
C3 C4 C5 C6 -0.8(5)
C4 C5 C6 C7 0.0(6)
C5 C6 C7 C2 0.6(5)
C3 C2 C7 C6 -0.5(5)
N1 C2 C7 C6 179.5(3)
N1 C1 C8 C13 -178.9(3)
S1 C1 C8 C13 -1.2(4)
N1 C1 C8 C9 -0.7(4)
S1 C1 C8 C9 177.0(2)
C13 C8 C9 O1 -179.1(2)
C1 C8 C9 O1 2.6(4)
C13 C8 C9 C10 2.0(4)
C1 C8 C9 C10 -176.3(3)
O1 C9 C10 C11 -180.0(3)
C8 C9 C10 C11 -1.0(4)
C9 C10 C11 C12 -0.2(5)
C10 C11 C12 C13 0.4(4)
C10 C11 C12 C14 179.6(3)
C11 C12 C13 C8 0.6(4)
C14 C12 C13 C8 -178.6(3)
C9 C8 C13 C12 -1.8(4)
C1 C8 C13 C12 176.4(3)
C13 C12 C14 C15 -163(8)
C11 C12 C14 C15 18(8)
C12 C14 C15 C16 17(13)
C14 C15 C16 C17 148(7)
C14 C15 C16 C21 -32(7)
C21 C16 C17 C18 0.5(5)
C15 C16 C17 C18 -179.4(3)
C16 C17 C18 C19 0.2(5)
C17 C18 C19 C20 -0.8(5)
C17 C18 C19 C22 178.7(3)
C18 C19 C20 C21 0.7(5)
C22 C19 C20 C21 -178.8(3)
C19 C20 C21 C16 0.0(5)
C17 C16 C21 C20 -0.7(5)
C15 C16 C21 C20 179.3(3)
